data_7231156
loop_
_publ_author_name
'Shrivastava, Ashutosh'
'Negi, Lalita'
'Das, Dinabandhu'

_publ_section_title
;
 Area negative thermal expansion in a mixed metal mixed organic MOF:
 &#x201C;elevator-platform&#x201D; mechanism induced by O--H&#x22EF;O
 hydrogen bonding
;
_journal_issue 33
_journal_name_full CrystEngComm
_journal_page_first 4719
_journal_paper_doi 10.1039/C8CE00939B
_journal_volume 20
_journal_year 2018
_chemical_formula_moiety 'C22 H26 Co N2 O20 Zn2, 4(H2 O)'
_chemical_formula_sum 'C22 H34 Co N2 O24 Zn2'
_chemical_formula_weight 900.18
_space_group_crystal_system triclinic
_space_group_IT_number 2
_space_group_name_Hall '-P 1'
_space_group_name_H-M_alt 'P -1'
_symmetry_space_group_name_Hall '-P 1'
_symmetry_space_group_name_H-M 'P -1'
_atom_sites_solution_hydrogens mixed
_audit_creation_method SHELXL-2018/3
_audit_update_record
;
2018-07-02 deposited with the CCDC.
2018-07-16 downloaded from the CCDC.
;
_cell_angle_alpha 87.694(2)
_cell_angle_beta 88.929(2)
_cell_angle_gamma 83.133(2)
_cell_formula_units_Z 1
_cell_length_a 7.5146(3)
_cell_length_b 10.1954(5)
_cell_length_c 10.7392(5)
_cell_measurement_reflns_used 9978
_cell_measurement_temperature 160(2)
_cell_measurement_theta_max 28.31
_cell_measurement_theta_min 2.73
_cell_volume 816.13(6)
_computing_cell_refinement 'Bruker SAINT'
_computing_data_collection 'Bruker APEX III'
_computing_data_reduction 'Bruker SAINT'
_computing_molecular_graphics 'X-Seed (Barbour 2017)'
_computing_structure_refinement 'SHELXL-2018/3 (Sheldrick, 2018)'
_computing_structure_solution 'SHELXT 2014/5 (Sheldrick, 2014)'
_diffrn_ambient_temperature 160(2)
_diffrn_measured_fraction_theta_full 0.999
_diffrn_measured_fraction_theta_max 0.998
_diffrn_measurement_device_type 'Bruker APEX-III CMOS detector'
_diffrn_measurement_method 'phi and omega scans'
_diffrn_radiation_type MoK\a
_diffrn_radiation_wavelength 0.71073
_diffrn_reflns_av_R_equivalents 0.0227
_diffrn_reflns_av_unetI/netI 0.0126
_diffrn_reflns_Laue_measured_fraction_full 0.999
_diffrn_reflns_Laue_measured_fraction_max 0.998
_diffrn_reflns_limit_h_max 10
_diffrn_reflns_limit_h_min -10
_diffrn_reflns_limit_k_max 13
_diffrn_reflns_limit_k_min -13
_diffrn_reflns_limit_l_max 14
_diffrn_reflns_limit_l_min -14
_diffrn_reflns_number 32554
_diffrn_reflns_point_group_measured_fraction_full 0.999
_diffrn_reflns_point_group_measured_fraction_max 0.998
_diffrn_reflns_theta_full 25.000
_diffrn_reflns_theta_max 28.329
_diffrn_reflns_theta_min 2.714
_diffrn_source microfocus
_exptl_absorpt_coefficient_mu 2.061
_exptl_absorpt_correction_type multi-scan
_exptl_absorpt_process_details SADABS
_exptl_crystal_colour pink
_exptl_crystal_density_diffrn 1.832
_exptl_crystal_density_meas ?
_exptl_crystal_description block
_exptl_crystal_F_000 459
_exptl_crystal_size_max 0.350
_exptl_crystal_size_mid 0.270
_exptl_crystal_size_min 0.260
_exptl_transmission_factor_max 0.7457
_exptl_transmission_factor_min 0.6145
_refine_diff_density_max 0.667
_refine_diff_density_min -0.671
_refine_diff_density_rms 0.071
_refine_ls_extinction_coef 0.0112(8)
_refine_ls_extinction_expression Fc^*^=kFc[1+0.001xFc^2^\l^3^/sin(2\q)]^-1/4^
_refine_ls_extinction_method 'SHELXL-2018/3 (Sheldrick 2018)'
_refine_ls_goodness_of_fit_ref 1.074
_refine_ls_hydrogen_treatment mixed
_refine_ls_matrix_type full
_refine_ls_number_parameters 281
_refine_ls_number_reflns 4058
_refine_ls_number_restraints 0
_refine_ls_restrained_S_all 1.074
_refine_ls_R_factor_all 0.0236
_refine_ls_R_factor_gt 0.0222
_refine_ls_shift/su_max 0.001
_refine_ls_shift/su_mean 0.000
_refine_ls_structure_factor_coef Fsqd
_refine_ls_weighting_details 'w=1/[\s^2^(Fo^2^)+(0.0243P)^2^+1.0927P] where P=(Fo^2^+2Fc^2^)/3'
_refine_ls_weighting_scheme calc
_refine_ls_wR_factor_gt 0.0593
_refine_ls_wR_factor_ref 0.0602
_reflns_Friedel_coverage 0.000
_reflns_number_gt 3885
_reflns_number_total 4058
_reflns_threshold_expression 'I > 2\s(I)'
_cod_data_source_file c8ce00939b2.cif
_cod_data_source_block 1_160K
_cod_depositor_comments
;
The following automatic conversions were performed:

'_exptl_crystal_density_meas' value 'not measured' was changed to '?'
- the value is perceived as not measured.

Automatic conversion script
Id: cif_fix_values 4973 2017-02-22 13:04:09Z antanas 

 Adding full bibliography for 7231150--7231161.cif.
;
_cod_database_code 7231156
_shelx_shelxl_version_number 2018/3
_shelx_space_group_comment
;
The symmetry employed for this shelxl refinement is uniquely defined
by the following loop, which should always be used as a source of
symmetry information in preference to the above space-group names.
They are only intended as comments.
;
_shelx_estimated_absorpt_t_min 0.532
_shelx_estimated_absorpt_t_max 0.616

loop_
_space_group_symop_operation_xyz
'x, y, z'
'-x, -y, -z'

loop_
_atom_site_label
_atom_site_type_symbol
_atom_site_fract_x
_atom_site_fract_y
_atom_site_fract_z
_atom_site_U_iso_or_equiv
_atom_site_adp_type
_atom_site_occupancy
_atom_site_site_symmetry_order
_atom_site_calc_flag
_atom_site_refinement_flags_posn
_atom_site_refinement_flags_adp
_atom_site_refinement_flags_occupancy
C1 C 0.2529(2) 0.56972(15) 0.45259(14) 0.0088(3) Uani 1 1 d . . .
C2 C 0.2262(2) 0.46452(15) 0.37876(14) 0.0088(3) Uani 1 1 d . . .
H2 H 0.197315 0.480683 0.293349 0.011 Uiso 1 1 calc R U .
C3 C 0.2417(2) 0.33567(15) 0.42968(14) 0.0077(3) Uani 1 1 d . . .
C4 C 0.2829(2) 0.31238(15) 0.55542(14) 0.0085(3) Uani 1 1 d . . .
H4 H 0.294648 0.224631 0.590110 0.010 Uiso 1 1 calc R U .
C5 C 0.3070(2) 0.41701(15) 0.63028(14) 0.0078(3) Uani 1 1 d . . .
C6 C 0.2933(2) 0.54512(15) 0.57785(14) 0.0092(3) Uani 1 1 d . . .
H6 H 0.311908 0.616525 0.628345 0.011 Uiso 1 1 calc R U .
C7 C 0.2403(2) 0.70821(15) 0.39851(15) 0.0097(3) Uani 1 1 d . . .
C8 C 0.2131(2) 0.22414(15) 0.34724(14) 0.0080(3) Uani 1 1 d . . .
C9 C 0.3505(2) 0.39278(15) 0.76617(14) 0.0081(3) Uani 1 1 d . . .
C10 C -0.0769(2) -0.07059(16) 0.08864(15) 0.0115(3) Uani 1 1 d . . .
H10 H -0.134563 -0.121610 0.149550 0.014 Uiso 1 1 calc R U .
C11 C 0.1523(2) 0.04687(16) 0.02820(15) 0.0112(3) Uani 1 1 d . . .
H11 H 0.261055 0.081218 0.045118 0.013 Uiso 1 1 calc R U .
N1 N 0.07535(18) -0.02339(13) 0.11777(12) 0.0094(2) Uani 1 1 d . . .
O1 O 0.21144(17) 0.72987(11) 0.28355(11) 0.0132(2) Uani 1 1 d . . .
O2 O 0.25698(17) 0.80317(11) 0.46703(11) 0.0142(2) Uani 1 1 d . . .
O3 O 0.19728(16) 0.24725(11) 0.23283(10) 0.0121(2) Uani 1 1 d . . .
O4 O 0.20413(16) 0.11061(11) 0.39961(10) 0.0115(2) Uani 1 1 d . . .
O5 O 0.35814(16) 0.27735(11) 0.81273(10) 0.0115(2) Uani 1 1 d . . .
O6 O 0.37592(16) 0.49318(11) 0.82633(10) 0.0114(2) Uani 1 1 d . . .
O7 O 0.43854(17) -0.04906(13) 0.23060(12) 0.0141(2) Uani 1 1 d . . .
O8 O -0.07248(17) -0.06047(13) 0.36767(12) 0.0127(2) Uani 1 1 d . . .
O9 O 0.74311(18) 0.41006(13) 0.92564(13) 0.0147(2) Uani 1 1 d . . .
O10 O 0.44054(18) 0.31214(12) 1.05294(12) 0.0132(2) Uani 1 1 d . . .
O11 O 0.14825(19) 0.72008(14) 0.85336(12) 0.0186(3) Uani 1 1 d . . .
O12 O 0.65403(19) 0.12776(13) 0.30211(14) 0.0182(3) Uani 1 1 d . . .
Co1 Co 0.500000 0.500000 1.000000 0.00641(7) Uani 1 2 d S . P
Zn1 Zn 0.18641(3) -0.05674(2) 0.30243(2) 0.01011(7) Uani 1 1 d . . .
H8A H -0.144(3) -0.007(3) 0.348(2) 0.017(6) Uiso 1 1 d . . .
H7B H 0.502(3) -0.118(3) 0.224(2) 0.021(6) Uiso 1 1 d . . .
H11B H 0.204(4) 0.646(3) 0.833(3) 0.034(7) Uiso 1 1 d . . .
H9B H 0.787(4) 0.368(3) 0.977(3) 0.028(7) Uiso 1 1 d . . .
H8B H -0.090(3) -0.080(3) 0.431(3) 0.025(7) Uiso 1 1 d . . .
H7A H 0.493(4) 0.000(3) 0.253(2) 0.024(7) Uiso 1 1 d . . .
H10B H 0.369(4) 0.304(3) 1.106(3) 0.030(7) Uiso 1 1 d . . .
H11A H 0.045(4) 0.723(3) 0.825(3) 0.041(8) Uiso 1 1 d . . .
H9A H 0.743(4) 0.377(3) 0.863(3) 0.027(7) Uiso 1 1 d . . .
H10A H 0.401(4) 0.291(3) 0.996(3) 0.032(8) Uiso 1 1 d . . .
H12A H 0.660(4) 0.159(3) 0.367(3) 0.032(7) Uiso 1 1 d . . .
H12B H 0.702(4) 0.173(3) 0.249(3) 0.036(8) Uiso 1 1 d . . .

loop_
_atom_site_aniso_label
_atom_site_aniso_U_11
_atom_site_aniso_U_22
_atom_site_aniso_U_33
_atom_site_aniso_U_23
_atom_site_aniso_U_13
_atom_site_aniso_U_12
C1 0.0125(7) 0.0053(6) 0.0084(7) 0.0002(5) -0.0001(5) -0.0011(5)
C2 0.0131(7) 0.0072(7) 0.0064(6) 0.0002(5) -0.0012(5) -0.0021(5)
C3 0.0110(7) 0.0058(6) 0.0066(6) -0.0014(5) -0.0004(5) -0.0022(5)
C4 0.0120(7) 0.0059(6) 0.0080(7) 0.0003(5) -0.0012(5) -0.0022(5)
C5 0.0106(7) 0.0075(7) 0.0057(6) -0.0004(5) -0.0012(5) -0.0020(5)
C6 0.0138(7) 0.0061(7) 0.0082(7) -0.0021(5) -0.0009(5) -0.0022(5)
C7 0.0129(7) 0.0057(7) 0.0102(7) 0.0005(5) 0.0003(5) -0.0007(5)
C8 0.0097(7) 0.0074(7) 0.0074(7) -0.0020(5) 0.0002(5) -0.0025(5)
C9 0.0093(7) 0.0085(7) 0.0064(6) -0.0012(5) -0.0005(5) -0.0009(5)
C10 0.0161(8) 0.0112(7) 0.0081(7) 0.0015(5) 0.0002(6) -0.0059(6)
C11 0.0140(7) 0.0117(7) 0.0091(7) 0.0000(6) -0.0005(6) -0.0060(6)
N1 0.0138(6) 0.0077(6) 0.0069(6) -0.0001(5) -0.0008(5) -0.0027(5)
O1 0.0242(6) 0.0072(5) 0.0079(5) 0.0012(4) -0.0005(4) -0.0008(4)
O2 0.0255(6) 0.0048(5) 0.0125(6) -0.0014(4) -0.0037(5) -0.0016(4)
O3 0.0198(6) 0.0120(5) 0.0055(5) -0.0007(4) -0.0015(4) -0.0054(4)
O4 0.0222(6) 0.0054(5) 0.0077(5) -0.0012(4) 0.0009(4) -0.0052(4)
O5 0.0195(6) 0.0071(5) 0.0080(5) 0.0007(4) -0.0019(4) -0.0018(4)
O6 0.0201(6) 0.0074(5) 0.0070(5) -0.0017(4) -0.0050(4) -0.0017(4)
O7 0.0126(6) 0.0083(6) 0.0219(6) -0.0042(5) 0.0002(5) -0.0024(5)
O8 0.0149(6) 0.0147(6) 0.0083(6) 0.0021(4) 0.0014(4) -0.0023(5)
O9 0.0189(6) 0.0166(6) 0.0077(6) -0.0027(5) -0.0003(5) 0.0025(5)
O10 0.0213(6) 0.0117(6) 0.0078(5) -0.0002(4) 0.0002(5) -0.0070(5)
O11 0.0191(7) 0.0180(7) 0.0174(6) -0.0025(5) -0.0042(5) 0.0046(5)
O12 0.0247(7) 0.0160(6) 0.0152(6) -0.0035(5) -0.0026(5) -0.0072(5)
Co1 0.01125(14) 0.00487(13) 0.00345(13) -0.00055(9) -0.00143(10) -0.00197(10)
Zn1 0.01510(10) 0.00690(10) 0.00852(10) -0.00061(6) -0.00128(7) -0.00178(7)

loop_
_atom_type_symbol
_atom_type_description
_atom_type_scat_dispersion_real
_atom_type_scat_dispersion_imag
_atom_type_scat_source
C C 0.0033 0.0016 'International Tables Vol C Tables 4.2.6.8 and 6.1.1.4'
H H 0.0000 0.0000 'International Tables Vol C Tables 4.2.6.8 and 6.1.1.4'
N N 0.0061 0.0033 'International Tables Vol C Tables 4.2.6.8 and 6.1.1.4'
O O 0.0106 0.0060 'International Tables Vol C Tables 4.2.6.8 and 6.1.1.4'
Co Co 0.3494 0.9721 'International Tables Vol C Tables 4.2.6.8 and 6.1.1.4'
Zn Zn 0.2839 1.4301 'International Tables Vol C Tables 4.2.6.8 and 6.1.1.4'

loop_
_geom_angle_atom_site_label_1
_geom_angle_atom_site_label_2
_geom_angle_atom_site_label_3
_geom_angle
_geom_angle_site_symmetry_1
_geom_angle_site_symmetry_3
C6 C1 C2 119.35(14) . .
C6 C1 C7 119.74(14) . .
C2 C1 C7 120.90(14) . .
C1 C2 C3 120.35(14) . .
C1 C2 H2 119.8 . .
C3 C2 H2 119.8 . .
C2 C3 C4 119.67(14) . .
C2 C3 C8 119.04(13) . .
C4 C3 C8 121.29(13) . .
C5 C4 C3 120.37(14) . .
C5 C4 H4 119.8 . .
C3 C4 H4 119.8 . .
C4 C5 C6 119.37(14) . .
C4 C5 C9 120.69(13) . .
C6 C5 C9 119.93(13) . .
C1 C6 C5 120.87(14) . .
C1 C6 H6 119.6 . .
C5 C6 H6 119.6 . .
O2 C7 O1 119.82(14) . .
O2 C7 C1 120.41(14) . .
O1 C7 C1 119.77(14) . .
O2 C7 Zn1 61.82(8) . 1_565
O1 C7 Zn1 58.23(8) . 1_565
C1 C7 Zn1 174.42(11) . 1_565
O3 C8 O4 123.55(14) . .
O3 C8 C3 118.98(13) . .
O4 C8 C3 117.46(13) . .
O5 C9 O6 124.37(14) . .
O5 C9 C5 119.19(13) . .
O6 C9 C5 116.44(13) . .
N1 C10 C11 121.68(15) . 2
N1 C10 H10 119.2 . .
C11 C10 H10 119.2 2 .
N1 C11 C10 121.51(15) . 2
N1 C11 H11 119.2 . .
C10 C11 H11 119.2 2 .
C10 N1 C11 116.81(14) . .
C10 N1 Zn1 121.02(11) . .
C11 N1 Zn1 122.16(11) . .
C7 O1 Zn1 92.23(9) . 1_565
C7 O2 Zn1 88.74(9) . 1_565
C8 O4 Zn1 123.32(10) . .
C9 O6 Co1 128.59(10) . .
Zn1 O7 H7B 117.2(18) . .
Zn1 O7 H7A 119(2) . .
H7B O7 H7A 109(3) . .
Zn1 O8 H8A 120.0(19) . .
Zn1 O8 H8B 121(2) . .
H8A O8 H8B 108(3) . .
Co1 O9 H9B 106(2) . .
Co1 O9 H9A 119(2) . .
H9B O9 H9A 115(3) . .
Co1 O10 H10B 120(2) . .
Co1 O10 H10A 103(2) . .
H10B O10 H10A 105(3) . .
H11B O11 H11A 107(3) . .
H12A O12 H12B 109(3) . .
O10 Co1 O10 180.0 . 2_667
O10 Co1 O9 92.41(5) . 2_667
O10 Co1 O9 87.59(5) 2_667 2_667
O10 Co1 O9 87.59(5) . .
O10 Co1 O9 92.41(5) 2_667 .
O9 Co1 O9 180.0 2_667 .
O10 Co1 O6 88.09(5) . 2_667
O10 Co1 O6 91.91(5) 2_667 2_667
O9 Co1 O6 90.54(5) 2_667 2_667
O9 Co1 O6 89.46(5) . 2_667
O10 Co1 O6 91.91(5) . .
O10 Co1 O6 88.09(5) 2_667 .
O9 Co1 O6 89.46(5) 2_667 .
O9 Co1 O6 90.54(5) . .
O6 Co1 O6 180.00(7) 2_667 .
O7 Zn1 O4 90.63(5) . .
O7 Zn1 O8 177.46(5) . .
O4 Zn1 O8 89.73(5) . .
O7 Zn1 N1 90.40(5) . .
O4 Zn1 N1 115.42(5) . .
O8 Zn1 N1 87.17(5) . .
O7 Zn1 O1 91.18(5) . 1_545
O4 Zn1 O1 153.25(5) . 1_545
O8 Zn1 O1 89.63(5) . 1_545
N1 Zn1 O1 91.25(5) . 1_545
O7 Zn1 O2 98.54(5) . 1_545
O4 Zn1 O2 94.45(4) . 1_545
O8 Zn1 O2 83.94(5) . 1_545
N1 Zn1 O2 148.78(5) . 1_545
O1 Zn1 O2 58.91(4) 1_545 1_545
O7 Zn1 C7 97.11(5) . 1_545
O4 Zn1 C7 123.88(5) . 1_545
O8 Zn1 C7 84.77(5) . 1_545
N1 Zn1 C7 119.98(5) . 1_545
O1 Zn1 C7 29.55(5) 1_545 1_545
O2 Zn1 C7 29.44(5) 1_545 1_545

loop_
_geom_bond_atom_site_label_1
_geom_bond_atom_site_label_2
_geom_bond_distance
_geom_bond_site_symmetry_2
C1 C6 1.391(2) .
C1 C2 1.395(2) .
C1 C7 1.498(2) .
C2 C3 1.395(2) .
C2 H2 0.9500 .
C3 C4 1.396(2) .
C3 C8 1.507(2) .
C4 C5 1.392(2) .
C4 H4 0.9500 .
C5 C6 1.394(2) .
C5 C9 1.506(2) .
C6 H6 0.9500 .
C7 O2 1.2587(19) .
C7 O1 1.264(2) .
C7 Zn1 2.5605(15) 1_565
C8 O3 1.2468(19) .
C8 O4 1.2749(19) .
C9 O5 1.2553(19) .
C9 O6 1.2673(19) .
C10 N1 1.340(2) .
C10 C11 1.387(2) 2
C10 H10 0.9500 .
C11 N1 1.340(2) .
C11 H11 0.9500 .
N1 Zn1 2.1643(13) .
O1 Zn1 2.1785(12) 1_565
O2 Zn1 2.2576(12) 1_565
O4 Zn1 2.0545(11) .
O6 Co1 2.1080(11) .
O7 Zn1 2.0413(13) .
O7 H7B 0.81(3) .
O7 H7A 0.73(3) .
O8 Zn1 2.0595(13) .
O8 H8A 0.74(3) .
O8 H8B 0.72(3) .
O9 Co1 2.1024(13) .
O9 H9B 0.74(3) .
O9 H9A 0.77(3) .
O10 Co1 2.0733(12) .
O10 H10B 0.78(3) .
O10 H10A 0.73(3) .
O11 H11B 0.85(3) .
O11 H11A 0.83(3) .
O12 H12A 0.78(3) .
O12 H12B 0.82(3) .
